data_4035341
loop_
_publ_author_name
'McCarter, Adam W.'
'Sommer, Magdalena'
'Percy, Jonathan M.'
'Jamieson, Craig'
'Kennedy, Alan R.'
'Hirst, David J.'

_publ_section_title
;
 Atom Efficient Synthesis of Selectively Difluorinated Carbocycles through
 a Gold(I)-Catalyzed Cyclization.
;
_journal_issue 16
_journal_name_full 'The Journal of organic chemistry'
_journal_page_first 8888
_journal_page_last 8905
_journal_paper_doi 10.1021/acs.joc.8b01121
_journal_volume 83
_journal_year 2018
_chemical_formula_sum 'C12 H12 F2 O3'
_chemical_formula_weight 242.22
_space_group_crystal_system monoclinic
_space_group_IT_number 14
_space_group_name_Hall '-P 2ybc'
_space_group_name_H-M_alt 'P 1 21/c 1'
_atom_sites_solution_hydrogens mixed
_audit_creation_method SHELXL-2014/7
_cell_angle_alpha 90
_cell_angle_beta 97.835(3)
_cell_angle_gamma 90
_cell_formula_units_Z 4
_cell_length_a 10.4923(3)
_cell_length_b 10.7404(3)
_cell_length_c 9.7986(3)
_cell_measurement_reflns_used 2223
_cell_measurement_temperature 123(2)
_cell_measurement_theta_max 72.9960
_cell_measurement_theta_min 6.6790
_cell_volume 1093.91(6)
_computing_cell_refinement CrysalisPro
_computing_data_collection CrysalisPro
_computing_data_reduction CrysalisPro
_computing_publication_material SHELXL
_computing_structure_refinement 'SHELXL-2014/7 (Sheldrick, 2014)'
_computing_structure_solution SIR92
_diffrn_ambient_temperature 123(2)
_diffrn_measured_fraction_theta_full 0.995
_diffrn_measured_fraction_theta_max 0.974
_diffrn_measurement_device_type 'Oxford Diffraction Gemini S'
_diffrn_measurement_method 'omega scans'
_diffrn_radiation_type CuK\a
_diffrn_radiation_wavelength 1.5418
_diffrn_reflns_av_R_equivalents 0.0305
_diffrn_reflns_av_unetI/netI 0.0281
_diffrn_reflns_Laue_measured_fraction_full 0.995
_diffrn_reflns_Laue_measured_fraction_max 0.974
_diffrn_reflns_limit_h_max 9
_diffrn_reflns_limit_h_min -13
_diffrn_reflns_limit_k_max 11
_diffrn_reflns_limit_k_min -13
_diffrn_reflns_limit_l_max 10
_diffrn_reflns_limit_l_min -11
_diffrn_reflns_number 3671
_diffrn_reflns_point_group_measured_fraction_full 0.995
_diffrn_reflns_point_group_measured_fraction_max 0.974
_diffrn_reflns_theta_full 70.000
_diffrn_reflns_theta_max 73.145
_diffrn_reflns_theta_min 6.145
_diffrn_source 'sealed tube'
_exptl_absorpt_coefficient_mu 1.095
_exptl_absorpt_correction_T_max 1.00000
_exptl_absorpt_correction_T_min 0.64290
_exptl_absorpt_correction_type multi-scan
_exptl_absorpt_process_details
;
CrysAlisPro, Agilent Technologies,
Version 1.171.37.35 (release 13-08-2014 CrysAlis171 .NET)
(compiled Aug 13 2014,18:06:01)
Empirical absorption correction using spherical harmonics,
 implemented in SCALE3 ABSPACK scaling algorithm.
;
_exptl_crystal_colour colourless
_exptl_crystal_density_diffrn 1.471
_exptl_crystal_description 'cut from large blade'
_exptl_crystal_F_000 504
_exptl_crystal_size_max 0.40
_exptl_crystal_size_mid 0.20
_exptl_crystal_size_min 0.10
_refine_diff_density_max 0.484
_refine_diff_density_min -0.311
_refine_diff_density_rms 0.066
_refine_ls_extinction_method none
_refine_ls_goodness_of_fit_ref 1.077
_refine_ls_hydrogen_treatment mixed
_refine_ls_matrix_type full
_refine_ls_number_parameters 170
_refine_ls_number_reflns 2131
_refine_ls_number_restraints 0
_refine_ls_restrained_S_all 1.077
_refine_ls_R_factor_all 0.0495
_refine_ls_R_factor_gt 0.0474
_refine_ls_shift/su_max 0.001
_refine_ls_shift/su_mean 0.000
_refine_ls_structure_factor_coef Fsqd
_refine_ls_weighting_details 'w=1/[\s^2^(Fo^2^)+(0.0865P)^2^+0.3010P] where P=(Fo^2^+2Fc^2^)/3'
_refine_ls_weighting_scheme calc
_refine_ls_wR_factor_gt 0.1291
_refine_ls_wR_factor_ref 0.1314
_reflns_Friedel_coverage 0.000
_reflns_number_gt 1997
_reflns_number_total 2131
_reflns_threshold_expression 'I > 2\s(I)'
_cod_data_source_file jo8b01121_si_002.cif
_cod_data_source_block jamie_mccarter
_cod_original_sg_symbol_H-M 'P 21/c'
_cod_database_code 4035341
_shelx_shelxl_version_number 2014/7
_shelx_space_group_comment
;
The symmetry employed for this shelxl refinement is uniquely defined
by the following loop, which should always be used as a source of
symmetry information in preference to the above space-group names.
They are only intended as comments.
;

loop_
_space_group_symop_operation_xyz
'x, y, z'
'-x, y+1/2, -z+1/2'
'-x, -y, -z'
'x, -y-1/2, z-1/2'

loop_
_atom_site_label
_atom_site_type_symbol
_atom_site_fract_x
_atom_site_fract_y
_atom_site_fract_z
_atom_site_U_iso_or_equiv
_atom_site_adp_type
_atom_site_occupancy
_atom_site_site_symmetry_order
_atom_site_calc_flag
_atom_site_refinement_flags_posn
_atom_site_refinement_flags_adp
F1 F 1.29843(8) -0.30035(9) 0.77537(9) 0.0284(3) Uani 1 1 d . .
F2 F 1.25184(8) -0.14198(9) 0.63754(9) 0.0252(3) Uani 1 1 d . .
O1 O 1.03759(9) -0.03645(10) 0.85193(10) 0.0208(3) Uani 1 1 d . .
O2 O 1.05510(10) -0.30483(10) 0.84835(10) 0.0205(3) Uani 1 1 d . .
O3 O 1.05028(10) -0.29569(10) 0.61639(10) 0.0207(3) Uani 1 1 d . .
C1 C 1.00276(12) -0.10690(13) 0.72759(13) 0.0177(3) Uani 1 1 d . .
H1 H 1.0272 -0.0578 0.6484 0.021 Uiso 1 1 calc R U
C2 C 1.08091(13) -0.22963(13) 0.73924(13) 0.0181(3) Uani 1 1 d . .
C3 C 1.22565(14) -0.19559(14) 0.75927(15) 0.0214(3) Uani 1 1 d . .
C4 C 1.25946(13) -0.10406(15) 0.87386(15) 0.0230(3) Uani 1 1 d . .
C5 C 1.16963(14) 0.00549(15) 0.86375(16) 0.0259(3) Uani 1 1 d . .
H5A H 1.1894 0.0583 0.9467 0.031 Uiso 1 1 calc R U
H5B H 1.1819 0.0563 0.7822 0.031 Uiso 1 1 calc R U
C6 C 1.35589(15) -0.12048(18) 0.97433(17) 0.0306(4) Uani 1 1 d . .
C7 C 0.85877(13) -0.12429(13) 0.70653(14) 0.0196(3) Uani 1 1 d . .
C8 C 0.79379(15) -0.17843(15) 0.80621(15) 0.0254(3) Uani 1 1 d . .
H8 H 0.8407 -0.2099 0.8888 0.030 Uiso 1 1 calc R U
C9 C 0.66057(16) -0.18640(17) 0.78506(18) 0.0324(4) Uani 1 1 d . .
H9 H 0.6166 -0.2233 0.8535 0.039 Uiso 1 1 calc R U
C10 C 0.59104(15) -0.14097(16) 0.66480(19) 0.0323(4) Uani 1 1 d . .
H10 H 0.4998 -0.1459 0.6514 0.039 Uiso 1 1 calc R U
C11 C 0.65496(15) -0.08856(17) 0.56453(17) 0.0311(4) Uani 1 1 d . .
H11 H 0.6078 -0.0582 0.4815 0.037 Uiso 1 1 calc R U
C12 C 0.78872(14) -0.08037(15) 0.58556(15) 0.0248(3) Uani 1 1 d . .
H12 H 0.8325 -0.0444 0.5165 0.030 Uiso 1 1 calc R U
H1H H 1.067(2) -0.263(2) 0.927(2) 0.033(5) Uiso 1 1 d . .
H2H H 1.045(2) -0.373(2) 0.634(2) 0.033(5) Uiso 1 1 d . .
H6A H 1.373(2) -0.064(2) 1.046(2) 0.035(5) Uiso 1 1 d . .
H6B H 1.410(2) -0.189(2) 0.973(2) 0.031(5) Uiso 1 1 d . .

loop_
_atom_site_aniso_label
_atom_site_aniso_U_11
_atom_site_aniso_U_22
_atom_site_aniso_U_33
_atom_site_aniso_U_23
_atom_site_aniso_U_13
_atom_site_aniso_U_12
F1 0.0246(5) 0.0289(5) 0.0317(5) 0.0028(4) 0.0042(4) 0.0095(3)
F2 0.0223(4) 0.0333(5) 0.0210(5) 0.0046(3) 0.0062(3) -0.0011(3)
O1 0.0205(5) 0.0220(5) 0.0190(5) -0.0041(4) -0.0005(4) 0.0010(4)
O2 0.0269(5) 0.0200(5) 0.0147(5) 0.0014(4) 0.0034(4) -0.0001(4)
O3 0.0276(5) 0.0200(6) 0.0147(5) -0.0007(4) 0.0036(4) -0.0007(4)
C1 0.0205(7) 0.0186(6) 0.0140(6) -0.0002(5) 0.0017(5) 0.0001(5)
C2 0.0199(7) 0.0198(7) 0.0145(6) 0.0003(5) 0.0023(5) 0.0002(5)
C3 0.0197(7) 0.0240(7) 0.0207(7) 0.0041(5) 0.0030(5) 0.0031(5)
C4 0.0201(7) 0.0268(7) 0.0216(7) 0.0023(6) 0.0014(5) -0.0032(5)
C5 0.0222(7) 0.0248(7) 0.0289(8) -0.0031(6) -0.0036(6) -0.0028(6)
C6 0.0239(8) 0.0401(9) 0.0262(8) 0.0030(7) -0.0020(6) -0.0009(7)
C7 0.0204(7) 0.0192(7) 0.0190(7) -0.0025(5) 0.0019(5) 0.0016(5)
C8 0.0251(7) 0.0286(8) 0.0233(7) 0.0009(6) 0.0060(6) 0.0019(6)
C9 0.0265(8) 0.0364(9) 0.0363(9) -0.0009(7) 0.0119(7) -0.0010(6)
C10 0.0182(7) 0.0362(9) 0.0424(9) -0.0076(7) 0.0030(6) -0.0014(6)
C11 0.0241(8) 0.0375(9) 0.0294(8) -0.0026(7) -0.0051(6) 0.0019(6)
C12 0.0229(7) 0.0288(8) 0.0219(7) 0.0017(6) 0.0005(5) 0.0006(6)

loop_
_atom_type_symbol
_atom_type_description
_atom_type_scat_dispersion_real
_atom_type_scat_dispersion_imag
_atom_type_scat_source
F F 0.0727 0.0534 'International Tables Vol C Tables 4.2.6.8 and 6.1.1.4'
O O 0.0492 0.0322 'International Tables Vol C Tables 4.2.6.8 and 6.1.1.4'
C C 0.0181 0.0091 'International Tables Vol C Tables 4.2.6.8 and 6.1.1.4'
H H 0.0000 0.0000 'International Tables Vol C Tables 4.2.6.8 and 6.1.1.4'

loop_
_geom_angle_atom_site_label_1
_geom_angle_atom_site_label_2
_geom_angle_atom_site_label_3
_geom_angle
C1 O1 C5 111.20(10)
C2 O2 H1H 110.9(15)
C2 O3 H2H 109.6(14)
O1 C1 C7 108.37(11)
O1 C1 C2 108.33(10)
C7 C1 C2 114.53(11)
O1 C1 H1 108.5
C7 C1 H1 108.5
C2 C1 H1 108.5
O2 C2 O3 108.69(11)
O2 C2 C3 109.20(11)
O3 C2 C3 109.62(11)
O2 C2 C1 113.14(11)
O3 C2 C1 108.16(10)
C3 C2 C1 107.98(11)
F1 C3 F2 105.68(11)
F1 C3 C4 112.65(12)
F2 C3 C4 108.54(12)
F1 C3 C2 110.22(12)
F2 C3 C2 107.17(11)
C4 C3 C2 112.20(12)
C6 C4 C3 123.28(15)
C6 C4 C5 124.22(15)
C3 C4 C5 112.47(12)
O1 C5 C4 110.29(12)
O1 C5 H5A 109.6
C4 C5 H5A 109.6
O1 C5 H5B 109.6
C4 C5 H5B 109.6
H5A C5 H5B 108.1
C4 C6 H6A 121.7(13)
C4 C6 H6B 120.1(13)
H6A C6 H6B 118.1(18)
C12 C7 C8 119.18(13)
C12 C7 C1 118.57(13)
C8 C7 C1 122.20(12)
C9 C8 C7 120.04(14)
C9 C8 H8 120.0
C7 C8 H8 120.0
C10 C9 C8 120.51(15)
C10 C9 H9 119.7
C8 C9 H9 119.7
C11 C10 C9 119.80(15)
C11 C10 H10 120.1
C9 C10 H10 120.1
C10 C11 C12 119.81(15)
C10 C11 H11 120.1
C12 C11 H11 120.1
C7 C12 C11 120.66(14)
C7 C12 H12 119.7
C11 C12 H12 119.7

loop_
_geom_bond_atom_site_label_1
_geom_bond_atom_site_label_2
_geom_bond_distance
F1 C3 1.3569(17)
F2 C3 1.3853(17)
O1 C1 1.4384(15)
O1 C5 1.4464(17)
O2 C2 1.3956(17)
O2 H1H 0.88(2)
O3 C2 1.3965(16)
O3 H2H 0.85(2)
C1 C7 1.5083(18)
C1 C2 1.5484(18)
C1 H1 1.0000
C2 C3 1.5483(19)
C3 C4 1.498(2)
C4 C6 1.324(2)
C4 C5 1.502(2)
C5 H5A 0.9900
C5 H5B 0.9900
C6 H6A 0.93(2)
C6 H6B 0.93(2)
C7 C12 1.389(2)
C7 C8 1.392(2)
C8 C9 1.387(2)
C8 H8 0.9500
C9 C10 1.387(3)
C9 H9 0.9500
C10 C11 1.383(3)
C10 H10 0.9500
C11 C12 1.393(2)
C11 H11 0.9500
C12 H12 0.9500

loop_
_geom_hbond_atom_site_label_D
_geom_hbond_atom_site_label_H
_geom_hbond_atom_site_label_A
_geom_hbond_distance_DH
_geom_hbond_distance_HA
_geom_hbond_distance_DA
_geom_hbond_angle_DHA
_geom_hbond_site_symmetry_A
O2 H1H O3 0.88(2) 1.99(2) 2.8464(14) 162(2) 4_556
O3 H2H O1 0.85(2) 1.97(2) 2.7769(15) 157(2) 2_746

loop_
_geom_torsion_atom_site_label_1
_geom_torsion_atom_site_label_2
_geom_torsion_atom_site_label_3
_geom_torsion_atom_site_label_4
_geom_torsion
C5 O1 C1 C7 -168.23(11)
C5 O1 C1 C2 66.96(13)
O1 C1 C2 O2 61.63(14)
C7 C1 C2 O2 -59.44(15)
O1 C1 C2 O3 -177.91(10)
C7 C1 C2 O3 61.02(14)
O1 C1 C2 C3 -59.35(13)
C7 C1 C2 C3 179.58(11)
O2 C2 C3 F1 54.25(15)
O3 C2 C3 F1 -64.72(14)
C1 C2 C3 F1 177.66(10)
O2 C2 C3 F2 168.78(11)
O3 C2 C3 F2 49.81(15)
C1 C2 C3 F2 -67.81(13)
O2 C2 C3 C4 -72.16(15)
O3 C2 C3 C4 168.87(12)
C1 C2 C3 C4 51.25(15)
F1 C3 C4 C6 4.4(2)
F2 C3 C4 C6 -112.24(16)
C2 C3 C4 C6 129.52(16)
F1 C3 C4 C5 -173.89(12)
F2 C3 C4 C5 69.44(15)
C2 C3 C4 C5 -48.80(16)
C1 O1 C5 C4 -63.01(15)
C6 C4 C5 O1 -125.43(16)
C3 C4 C5 O1 52.86(16)
O1 C1 C7 C12 121.63(13)
C2 C1 C7 C12 -117.32(14)
O1 C1 C7 C8 -55.90(17)
C2 C1 C7 C8 65.16(17)
C12 C7 C8 C9 -0.9(2)
C1 C7 C8 C9 176.58(14)
C7 C8 C9 C10 0.1(3)
C8 C9 C10 C11 0.7(3)
C9 C10 C11 C12 -0.7(3)
C8 C7 C12 C11 0.9(2)
C1 C7 C12 C11 -176.70(14)
C10 C11 C12 C7 -0.1(3)
